data_1509882
loop_
_publ_author_name
'Burschka, C.'
'Bronger, W.'

_publ_section_title
;
 K2 Ag4 S3 und Rb2 Ag4 S3, Synthese und Struktur
;
_journal_name_full 'Zeitschrift fuer Anorganische und Allgemeine Chemie'
_journal_page_first 109
_journal_page_last 116
_journal_paper_doi 10.1002/zaac.19764250204
_journal_volume 425
_journal_year 1976
_chemical_formula_sum 'Ag4 K2 S3'
_chemical_name_systematic 'K2 (Ag4 S3)'
_space_group_IT_number 12
_symmetry_space_group_name_Hall '-C 2y'
_symmetry_space_group_name_H-M 'C 1 2/m 1'
_cell_angle_alpha 90
_cell_angle_beta 108.32
_cell_angle_gamma 90
_cell_formula_units_Z 4
_cell_length_a 17.36
_cell_length_b 4.296
_cell_length_c 11.603
_cell_volume 821.476
_citation_journal_id_ASTM ZAACAB
_cod_data_source_file silver3-x_158.cif
_cod_data_source_block Ag4K2S3
_cod_original_cell_volume 821.4763
_cod_database_code 1509882

loop_
_symmetry_equiv_pos_as_xyz
x,y,z
-x,y,-z
-x,-y,-z
x,-y,z
x+1/2,y+1/2,z
-x+1/2,y+1/2,-z
-x+1/2,-y+1/2,-z
x+1/2,-y+1/2,z

loop_
_atom_site_label
_atom_site_type_symbol
_atom_site_fract_x
_atom_site_fract_y
_atom_site_fract_z
_atom_site_occupancy
_atom_site_U_iso_or_equiv
S2 S-2 0.16 0 0.613 1 0.0
K2 K+1 0.187 0 0.342 1 0.0
S3 S-2 0.466 0 0.72 1 0.0
Ag3 Ag+1 0.5945 0 0.0916 1 0.0
Ag4 Ag+1 0.5946 0 0.5129 1 0.0
Ag2 Ag+1 0.0204 0 0.6334 1 0.0
K1 K+1 0.332 0 0.16 1 0.0
S1 S-2 0.145 0 0.042 1 0.0
Ag1 Ag+1 0.0106 0 0.8782 1 0.0
